data_4032162
loop_
_publ_author_name
'Hanakawa, Taisyun'
'Isa, Kazuki'
'Isobe, Shin-Ichi'
'Hoshino, Yuji'
'Zhou, Biao'
'Kawatsura, Motoi'

_publ_section_title
;
 Intramolecular Construction of Trifluoromethyl Group by the
 Palladium-Catalyzed Alkylation of 2,3,3-Trifluoroallylic Carbonates with
 Indoles.
;
_journal_issue 4
_journal_name_full 'The Journal of organic chemistry'
_journal_page_first 2281
_journal_page_last 2287
_journal_paper_doi 10.1021/acs.joc.6b03085
_journal_volume 82
_journal_year 2017
_chemical_formula_moiety 'C18 H14 F3 N'
_chemical_formula_sum 'C18 H14 F3 N'
_chemical_formula_weight 301.31
_space_group_IT_number 14
_symmetry_cell_setting monoclinic
_symmetry_Int_Tables_number 14
_symmetry_space_group_name_Hall '-P 2yn'
_symmetry_space_group_name_H-M 'P 1 21/n 1'
_atom_sites_solution_hydrogens geom
_atom_sites_solution_primary direct
_atom_sites_solution_secondary difmap
_cell_angle_alpha 90.0000
_cell_angle_beta 102.373(5)
_cell_angle_gamma 90.0000
_cell_formula_units_Z 4
_cell_length_a 9.1270(18)
_cell_length_b 16.250(3)
_cell_length_c 10.496(2)
_cell_measurement_reflns_used 5381
_cell_measurement_temperature 173
_cell_measurement_theta_max 27.48
_cell_measurement_theta_min 3.20
_cell_volume 1520.5(5)
_computing_cell_refinement CrystalClear
_computing_data_collection 'CrystalClear (Rigaku Inc., 2008)'
_computing_data_reduction CrystalClear
_computing_molecular_graphics 'CrystalStructure 4.0'
_computing_publication_material 'CrystalStructure 4.0 (Rigaku, 2010)'
_computing_structure_refinement 'SHELXL97 (Sheldrick, 2008)'
_computing_structure_solution 'SIR2002 (Burla, et al., 2003)'
_diffrn_ambient_temperature 173
_diffrn_detector_area_resol_mean 7.314
_diffrn_measured_fraction_theta_full 0.986
_diffrn_measured_fraction_theta_max 0.986
_diffrn_measurement_device_type 'Rigaku Mercury70'
_diffrn_measurement_method \w
_diffrn_radiation_type 'Mo K\a'
_diffrn_radiation_wavelength 0.71075
_diffrn_reflns_av_R_equivalents 0.0636
_diffrn_reflns_limit_h_max 11
_diffrn_reflns_limit_h_min -10
_diffrn_reflns_limit_k_max 21
_diffrn_reflns_limit_k_min -20
_diffrn_reflns_limit_l_max 13
_diffrn_reflns_limit_l_min -12
_diffrn_reflns_number 16230
_diffrn_reflns_theta_full 27.50
_diffrn_reflns_theta_max 27.49
_diffrn_standards_number 0
_exptl_absorpt_coefficient_mu 0.102
_exptl_absorpt_correction_type none
_exptl_crystal_colour colorless
_exptl_crystal_density_diffrn 1.316
_exptl_crystal_density_method 'not measured'
_exptl_crystal_description prism
_exptl_crystal_F_000 624.00
_exptl_crystal_size_max 0.200
_exptl_crystal_size_mid 0.200
_exptl_crystal_size_min 0.200
_refine_diff_density_max 0.260
_refine_diff_density_min -0.300
_refine_ls_extinction_method none
_refine_ls_goodness_of_fit_ref 1.107
_refine_ls_hydrogen_treatment constr
_refine_ls_number_parameters 199
_refine_ls_number_reflns 3440
_refine_ls_number_restraints 0
_refine_ls_R_factor_gt 0.0554
_refine_ls_shift/su_max 0.000
_refine_ls_structure_factor_coef Fsqd
_refine_ls_weighting_details 'w = 1/[\s^2^(Fo^2^)+(0.0636P)^2^+0.3416P] where P=(Fo^2^+2Fc^2^)/3'
_refine_ls_weighting_scheme calc
_refine_ls_wR_factor_ref 0.1507
_reflns_number_gt 2464
_reflns_number_total 3440
_reflns_threshold_expression F^2^>2.0\s(F^2^)
_cod_data_source_file jo6b03085_si_002.cif
_cod_data_source_block 20150423-180K-1
_cod_depositor_comments 'Adding full bibliography for 4032162.cif.'
_cod_database_code 4032162

loop_
_symmetry_equiv_pos_site_id
_symmetry_equiv_pos_as_xyz
1 +X,+Y,+Z
2 1/2-X,1/2+Y,1/2-Z
3 -X,-Y,-Z
4 1/2+X,1/2-Y,1/2+Z

loop_
_atom_site_label
_atom_site_type_symbol
_atom_site_fract_x
_atom_site_fract_y
_atom_site_fract_z
_atom_site_U_iso_or_equiv
_atom_site_adp_type
_atom_site_occupancy
_atom_site_symmetry_multiplicity
_atom_site_calc_flag
_atom_site_refinement_flags
F1 F 1.07957(16) 0.47868(9) 0.88265(12) 0.0675(5) Uani 1.0 4 d .
F2 F 0.83952(16) 0.48993(10) 0.83332(13) 0.0718(5) Uani 1.0 4 d .
F3 F 0.97417(17) 0.56026(8) 0.73059(13) 0.0688(5) Uani 1.0 4 d .
N1 N 0.64238(18) 0.47655(10) 0.41197(16) 0.0429(4) Uani 1.0 4 d .
C1 C 1.07041(19) 0.28639(11) 0.62300(19) 0.0383(5) Uani 1.0 4 d .
C2 C 1.0105(2) 0.28189(12) 0.48938(19) 0.0411(5) Uani 1.0 4 d .
C3 C 1.0353(3) 0.21374(13) 0.4181(3) 0.0516(6) Uani 1.0 4 d .
C4 C 1.1207(3) 0.14856(14) 0.4793(3) 0.0622(7) Uani 1.0 4 d .
C5 C 1.1816(3) 0.15259(14) 0.6116(3) 0.0622(7) Uani 1.0 4 d .
C6 C 1.1579(2) 0.22083(13) 0.6822(3) 0.0507(6) Uani 1.0 4 d .
C7 C 1.0514(2) 0.35678(12) 0.70550(18) 0.0394(5) Uani 1.0 4 d .
C8 C 0.95096(19) 0.41793(11) 0.68366(17) 0.0353(4) Uani 1.0 4 d .
C9 C 0.9622(3) 0.48541(14) 0.7827(2) 0.0487(5) Uani 1.0 4 d .
C10 C 0.81893(19) 0.42506(11) 0.57495(17) 0.0343(4) Uani 1.0 4 d .
C11 C 0.69954(19) 0.36559(11) 0.54145(16) 0.0343(4) Uani 1.0 4 d .
C12 C 0.6737(2) 0.28792(12) 0.58927(19) 0.0413(5) Uani 1.0 4 d .
C13 C 0.5400(3) 0.24875(14) 0.5373(3) 0.0521(6) Uani 1.0 4 d .
C14 C 0.4326(3) 0.28522(15) 0.4385(2) 0.0547(6) Uani 1.0 4 d .
C15 C 0.4558(3) 0.36079(14) 0.3874(2) 0.0500(6) Uani 1.0 4 d .
C16 C 0.5910(2) 0.40059(12) 0.43960(18) 0.0384(5) Uani 1.0 4 d .
C17 C 0.7775(2) 0.49099(12) 0.49442(18) 0.0400(5) Uani 1.0 4 d .
C18 C 0.5676(3) 0.53201(15) 0.3094(3) 0.0581(6) Uani 1.0 4 d .
H2 H 0.9518 0.3262 0.4468 0.0493 Uiso 1.0 4 calc R
H3 H 0.9939 0.2115 0.3271 0.0619 Uiso 1.0 4 calc R
H4 H 1.1371 0.1015 0.4305 0.0747 Uiso 1.0 4 calc R
H5 H 1.2400 0.1081 0.6540 0.0746 Uiso 1.0 4 calc R
H6 H 1.2018 0.2233 0.7727 0.0608 Uiso 1.0 4 calc R
H7 H 1.1211 0.3593 0.7869 0.0473 Uiso 1.0 4 calc R
H12 H 0.7465 0.2626 0.6561 0.0496 Uiso 1.0 4 calc R
H13 H 0.5208 0.1960 0.5692 0.0626 Uiso 1.0 4 calc R
H14 H 0.3410 0.2570 0.4058 0.0657 Uiso 1.0 4 calc R
H15 H 0.3829 0.3850 0.3194 0.0600 Uiso 1.0 4 calc R
H17 H 0.8347 0.5400 0.4956 0.0480 Uiso 1.0 4 calc R
H18A H 0.4686 0.5466 0.3244 0.0697 Uiso 1.0 4 calc R
H18B H 0.5561 0.5047 0.2246 0.0697 Uiso 1.0 4 calc R
H18C H 0.6279 0.5820 0.3102 0.0697 Uiso 1.0 4 calc R

loop_
_atom_site_aniso_label
_atom_site_aniso_U_11
_atom_site_aniso_U_22
_atom_site_aniso_U_33
_atom_site_aniso_U_12
_atom_site_aniso_U_13
_atom_site_aniso_U_23
F1 0.0688(9) 0.0826(10) 0.0431(8) -0.0160(7) -0.0059(7) -0.0182(7)
F2 0.0677(10) 0.0964(11) 0.0571(9) -0.0158(8) 0.0263(8) -0.0321(8)
F3 0.0955(11) 0.0457(8) 0.0630(9) -0.0189(7) 0.0122(8) -0.0134(7)
N1 0.0434(10) 0.0482(10) 0.0363(9) 0.0092(7) 0.0070(7) 0.0053(7)
C1 0.0275(9) 0.0433(11) 0.0434(11) -0.0027(7) 0.0059(8) 0.0065(8)
C2 0.0351(10) 0.0448(11) 0.0426(11) 0.0016(8) 0.0068(8) 0.0003(9)
C3 0.0388(12) 0.0585(13) 0.0591(14) -0.0016(9) 0.0140(10) -0.0145(11)
C4 0.0450(13) 0.0464(13) 0.098(2) 0.0019(10) 0.0227(13) -0.0131(13)
C5 0.0428(13) 0.0468(13) 0.098(2) 0.0081(10) 0.0164(13) 0.0137(13)
C6 0.0362(11) 0.0539(13) 0.0600(14) -0.0001(9) 0.0064(10) 0.0165(11)
C7 0.0342(10) 0.0492(12) 0.0323(10) -0.0096(8) 0.0012(8) 0.0050(8)
C8 0.0351(10) 0.0408(10) 0.0301(9) -0.0097(8) 0.0072(8) -0.0001(8)
C9 0.0448(12) 0.0624(14) 0.0388(11) -0.0116(9) 0.0089(9) -0.0090(10)
C10 0.0345(10) 0.0375(10) 0.0311(9) -0.0009(7) 0.0078(8) -0.0028(8)
C11 0.0319(9) 0.0416(10) 0.0299(9) -0.0004(7) 0.0079(7) -0.0035(8)
C12 0.0413(11) 0.0447(11) 0.0380(10) -0.0059(8) 0.0084(8) -0.0001(8)
C13 0.0506(13) 0.0559(13) 0.0515(13) -0.0167(10) 0.0143(10) -0.0051(11)
C14 0.0393(12) 0.0755(16) 0.0499(13) -0.0181(10) 0.0108(10) -0.0147(12)
C15 0.0346(11) 0.0760(16) 0.0374(11) 0.0030(10) 0.0036(8) -0.0084(10)
C16 0.0346(10) 0.0487(11) 0.0330(9) 0.0040(8) 0.0095(8) -0.0027(8)
C17 0.0424(11) 0.0389(10) 0.0398(11) -0.0010(8) 0.0113(9) -0.0018(8)
C18 0.0613(15) 0.0672(15) 0.0458(12) 0.0236(11) 0.0114(11) 0.0130(11)

loop_
_atom_type_symbol
_atom_type_description
_atom_type_scat_dispersion_real
_atom_type_scat_dispersion_imag
_atom_type_scat_source
C C 0.0033 0.0016
;
International Tables for Crystallography
(1992, Vol. C, Tables 4.2.6.8 and 6.1.1.4)
;
H H 0.0000 0.0000
;
International Tables for Crystallography
(1992, Vol. C, Table 6.1.1.4)
;
F F 0.0171 0.0103
;
International Tables for Crystallography
(1992, Vol. C, Tables 4.2.6.8 and 6.1.1.4)
;
N N 0.0061 0.0033
;
International Tables for Crystallography
(1992, Vol. C, Tables 4.2.6.8 and 6.1.1.4)
;

loop_
_geom_angle_atom_site_label_1
_geom_angle_atom_site_label_2
_geom_angle_atom_site_label_3
_geom_angle
_geom_angle_publ_flag
C16 N1 C17 108.87(15) yes
C16 N1 C18 125.80(16) yes
C17 N1 C18 125.31(18) yes
C2 C1 C6 118.15(19) yes
C2 C1 C7 124.35(17) yes
C6 C1 C7 117.47(18) yes
C1 C2 C3 120.80(18) yes
C2 C3 C4 120.1(3) yes
C3 C4 C5 119.6(3) yes
C4 C5 C6 120.2(2) yes
C1 C6 C5 121.1(2) yes
C1 C7 C8 129.87(16) yes
C7 C8 C9 118.80(16) yes
C7 C8 C10 127.35(17) yes
C9 C8 C10 113.69(16) yes
F1 C9 F2 106.94(18) yes
F1 C9 F3 105.77(17) yes
F1 C9 C8 114.17(18) yes
F2 C9 F3 105.00(18) yes
F2 C9 C8 112.10(18) yes
F3 C9 C8 112.21(18) yes
C8 C10 C11 125.79(16) yes
C8 C10 C17 127.68(17) yes
C11 C10 C17 106.27(15) yes
C10 C11 C12 134.00(15) yes
C10 C11 C16 106.59(16) yes
C12 C11 C16 119.39(16) yes
C11 C12 C13 118.52(17) yes
C12 C13 C14 121.2(2) yes
C13 C14 C15 121.8(2) yes
C14 C15 C16 117.22(18) yes
N1 C16 C11 107.80(15) yes
N1 C16 C15 130.26(17) yes
C11 C16 C15 121.88(18) yes
N1 C17 C10 110.44(17) yes
C1 C2 H2 119.595 no
C3 C2 H2 119.607 no
C2 C3 H3 119.941 no
C4 C3 H3 119.923 no
C3 C4 H4 120.206 no
C5 C4 H4 120.220 no
C4 C5 H5 119.887 no
C6 C5 H5 119.907 no
C1 C6 H6 119.430 no
C5 C6 H6 119.452 no
C1 C7 H7 115.055 no
C8 C7 H7 115.072 no
C11 C12 H12 120.745 no
C13 C12 H12 120.738 no
C12 C13 H13 119.396 no
C14 C13 H13 119.397 no
C13 C14 H14 119.125 no
C15 C14 H14 119.123 no
C14 C15 H15 121.395 no
C16 C15 H15 121.383 no
N1 C17 H17 124.778 no
C10 C17 H17 124.780 no
N1 C18 H18A 109.468 no
N1 C18 H18B 109.466 no
N1 C18 H18C 109.473 no
H18A C18 H18B 109.467 no
H18A C18 H18C 109.481 no
H18B C18 H18C 109.472 no

loop_
_geom_bond_atom_site_label_1
_geom_bond_atom_site_label_2
_geom_bond_distance
_geom_bond_publ_flag
F1 C9 1.334(3) yes
F2 C9 1.340(3) yes
F3 C9 1.348(3) yes
N1 C16 1.373(3) yes
N1 C17 1.367(3) yes
N1 C18 1.457(3) yes
C1 C2 1.394(3) yes
C1 C6 1.395(3) yes
C1 C7 1.467(3) yes
C2 C3 1.382(3) yes
C3 C4 1.388(3) yes
C4 C5 1.382(4) yes
C5 C6 1.376(4) yes
C7 C8 1.338(3) yes
C8 C9 1.499(3) yes
C8 C10 1.476(3) yes
C10 C11 1.442(3) yes
C10 C17 1.367(3) yes
C11 C12 1.397(3) yes
C11 C16 1.412(3) yes
C12 C13 1.381(3) yes
C13 C14 1.397(3) yes
C14 C15 1.375(4) yes
C15 C16 1.397(3) yes
C2 H2 0.950 no
C3 H3 0.950 no
C4 H4 0.950 no
C5 H5 0.950 no
C6 H6 0.950 no
C7 H7 0.950 no
C12 H12 0.950 no
C13 H13 0.950 no
C14 H14 0.950 no
C15 H15 0.950 no
C17 H17 0.950 no
C18 H18A 0.980 no
C18 H18B 0.980 no
C18 H18C 0.980 no

loop_
_geom_contact_atom_site_label_1
_geom_contact_atom_site_label_2
_geom_contact_distance
_geom_contact_publ_flag
_geom_contact_site_symmetry_2
F1 C7 2.691(3) no .
F2 C7 3.367(3) no .
F2 C10 2.878(3) no .
F2 C17 3.480(3) no .
F3 C7 3.403(3) no .
F3 C10 2.917(3) no .
F3 C17 2.954(3) no .
N1 C12 3.565(3) no .
C1 C4 2.793(4) no .
C1 C10 3.179(3) no .
C1 C11 3.550(3) no .
C1 C12 3.562(3) no .
C2 C5 2.764(3) no .
C2 C8 3.133(3) no .
C2 C10 3.154(3) no .
C2 C11 3.296(3) no .
C2 C12 3.455(3) no .
C3 C6 2.760(4) no .
C7 C11 3.306(3) no .
C7 C12 3.581(3) no .
C8 C12 3.282(3) no .
C9 C17 3.133(3) no .
C11 C14 2.772(3) no .
C12 C15 2.836(3) no .
C13 C16 2.749(3) no .
C15 C17 3.599(3) no .
C15 C18 3.132(4) no .
F1 F1 3.192(2) no 3_767
F1 F2 2.9578(19) no 3_767
F1 C5 3.562(3) no 2_756
F2 F1 2.9578(19) no 3_767
F2 C4 3.566(4) no 4_455
F3 C2 3.474(3) no 3_766
F3 C5 3.555(3) no 2_756
N1 N1 3.579(3) no 3_666
N1 C16 3.517(3) no 3_666
C2 F3 3.474(3) no 3_766
C4 F2 3.566(4) no 4_554
C5 F1 3.562(3) no 2_746
C5 F3 3.555(3) no 2_746
C6 C15 3.391(4) no 4_555
C6 C16 3.503(4) no 4_555
C11 C18 3.578(4) no 3_666
C15 C6 3.391(4) no 4_454
C16 N1 3.517(3) no 3_666
C16 C6 3.503(4) no 4_454
C16 C18 3.445(4) no 3_666
C18 C11 3.578(4) no 3_666
C18 C16 3.445(4) no 3_666
F1 H7 2.2538 no .
F2 H7 3.4474 no .
F3 H7 3.5311 no .
F3 H17 2.5432 no .
N1 H15 2.7896 no .
C1 H3 3.2689 no .
C1 H5 3.2678 no .
C1 H12 3.0742 no .
C2 H4 3.2584 no .
C2 H6 3.2518 no .
C2 H7 3.3166 no .
C2 H12 3.2820 no .
C3 H5 3.2528 no .
C4 H2 3.2558 no .
C4 H6 3.2455 no .
C5 H3 3.2521 no .
C6 H2 3.2530 no .
C6 H4 3.2492 no .
C6 H7 2.5579 no .
C7 H2 2.7182 no .
C7 H6 2.5824 no .
C7 H12 3.1207 no .
C8 H2 2.9002 no .
C8 H12 3.1154 no .
C8 H17 2.8385 no .
C9 H7 2.5053 no .
C9 H17 3.1175 no .
C10 H2 2.5613 no .
C10 H7 3.3264 no .
C10 H12 2.8935 no .
C11 H2 2.7711 no .
C11 H13 3.2470 no .
C11 H15 3.3161 no .
C11 H17 3.1679 no .
C12 H2 3.2702 no .
C12 H14 3.2670 no .
C13 H15 3.2832 no .
C14 H12 3.2795 no .
C15 H13 3.2676 no .
C15 H18A 3.0990 no .
C15 H18B 3.1461 no .
C16 H2 3.4939 no .
C16 H12 3.2898 no .
C16 H14 3.2286 no .
C16 H17 3.1403 no .
C16 H18A 2.7862 no .
C16 H18B 2.7837 no .
C16 H18C 3.2930 no .
C17 H2 3.2079 no .
C17 H18A 3.1302 no .
C17 H18B 3.1149 no .
C17 H18C 2.5806 no .
C18 H15 2.9393 no .
C18 H17 2.7811 no .
H2 H3 2.3255 no .
H2 H12 3.3423 no .
H3 H4 2.3398 no .
H4 H5 2.3340 no .
H5 H6 2.3170 no .
H6 H7 2.3440 no .
H12 H13 2.3326 no .
H13 H14 2.3259 no .
H14 H15 2.3319 no .
H15 H18A 2.7385 no .
H15 H18B 2.8195 no .
H17 H18A 3.4399 no .
H17 H18B 3.4327 no .
H17 H18C 2.4982 no .
F1 H4 3.5127 no 2_756
F1 H5 2.7486 no 2_756
F1 H13 3.5542 no 4_555
F2 H4 2.7328 no 4_455
F2 H15 3.0707 no 3_666
F2 H18A 3.0009 no 3_666
F2 H18B 3.5322 no 3_666
F3 H2 2.8043 no 3_766
F3 H5 2.7432 no 2_756
F3 H13 3.0403 no 2_656
F3 H15 3.3102 no 3_666
N1 H5 3.3245 no 4_454
N1 H18A 3.1656 no 3_666
C1 H17 3.2749 no 3_766
C1 H18C 3.4382 no 3_766
C2 H6 3.2200 no 4_454
C2 H14 3.3422 no 1_655
C2 H17 3.2107 no 3_766
C3 H6 3.2633 no 4_454
C3 H14 2.9072 no 1_655
C3 H18C 3.3189 no 2_645
C4 H14 2.9005 no 1_655
C4 H18A 3.5294 no 2_645
C4 H18B 3.3418 no 2_645
C4 H18C 3.5489 no 2_645
C5 H13 3.2972 no 1_655
C5 H14 3.3187 no 1_655
C5 H18B 3.1354 no 4_555
C6 H2 3.5074 no 4_555
C6 H3 3.3062 no 4_555
C6 H15 3.5880 no 4_555
C7 H17 3.0481 no 3_766
C7 H18C 3.1287 no 3_766
C8 H17 3.0680 no 3_766
C9 H5 3.3216 no 2_756
C10 H17 3.4452 no 3_766
C10 H18A 3.0657 no 3_666
C11 H6 3.1730 no 4_454
C11 H18A 2.7008 no 3_666
C12 H3 3.2676 no 4_455
C12 H6 3.3914 no 4_454
C12 H14 3.4246 no 4_555
C12 H18A 3.1996 no 3_666
C13 H3 3.2243 no 4_455
C13 H6 3.4425 no 4_454
C13 H7 3.3724 no 4_454
C14 H6 3.3039 no 4_454
C14 H7 3.4907 no 4_454
C14 H12 3.1807 no 4_454
C14 H18C 3.5419 no 3_666
C15 H6 3.0849 no 4_454
C15 H12 3.4023 no 4_454
C15 H17 3.5404 no 3_666
C15 H18A 3.3156 no 3_666
C15 H18C 3.5447 no 3_666
C16 H5 3.5502 no 4_454
C16 H6 2.9842 no 4_454
C16 H18A 2.7821 no 3_666
C17 H15 3.3550 no 3_666
C17 H17 3.5539 no 3_766
C17 H18A 3.2960 no 3_666
C18 H3 3.2448 no 2_655
C18 H4 3.0155 no 2_655
C18 H5 3.3792 no 4_454
H2 F3 2.8043 no 3_766
H2 C6 3.5074 no 4_454
H2 H5 3.4318 no 4_454
H2 H6 2.7213 no 4_454
H2 H17 2.8962 no 3_766
H3 C6 3.3062 no 4_454
H3 C12 3.2676 no 4_554
H3 C13 3.2243 no 4_554
H3 C18 3.2448 no 2_645
H3 H6 2.8113 no 4_454
H3 H7 3.5306 no 4_454
H3 H12 3.2379 no 4_554
H3 H13 3.1508 no 4_554
H3 H14 3.1853 no 1_655
H3 H18A 3.1711 no 2_645
H3 H18B 3.4188 no 2_645
H3 H18C 2.6560 no 2_645
H4 F1 3.5127 no 2_746
H4 F2 2.7328 no 4_554
H4 C18 3.0155 no 2_645
H4 H14 3.1823 no 1_655
H4 H18A 2.7895 no 2_645
H4 H18B 2.6468 no 2_645
H4 H18C 3.1171 no 2_645
H5 F1 2.7486 no 2_746
H5 F3 2.7432 no 2_746
H5 N1 3.3245 no 4_555
H5 C9 3.3216 no 2_746
H5 C16 3.5502 no 4_555
H5 C18 3.3792 no 4_555
H5 H2 3.4318 no 4_555
H5 H13 3.2216 no 1_655
H5 H18B 2.6939 no 4_555
H6 C2 3.2200 no 4_555
H6 C3 3.2633 no 4_555
H6 C11 3.1730 no 4_555
H6 C12 3.3914 no 4_555
H6 C13 3.4425 no 4_555
H6 C14 3.3039 no 4_555
H6 C15 3.0849 no 4_555
H6 C16 2.9842 no 4_555
H6 H2 2.7213 no 4_555
H6 H3 2.8113 no 4_555
H6 H15 3.5238 no 4_555
H7 C13 3.3724 no 4_555
H7 C14 3.4907 no 4_555
H7 H3 3.5306 no 4_555
H7 H13 3.4049 no 4_555
H7 H17 3.4844 no 3_766
H7 H18C 2.8624 no 3_766
H12 C14 3.1807 no 4_555
H12 C15 3.4023 no 4_555
H12 H3 3.2379 no 4_455
H12 H14 2.5973 no 4_555
H12 H15 3.0533 no 4_555
H13 F1 3.5542 no 4_454
H13 F3 3.0403 no 2_646
H13 C5 3.2972 no 1_455
H13 H3 3.1508 no 4_455
H13 H5 3.2216 no 1_455
H13 H7 3.4049 no 4_454
H14 C2 3.3422 no 1_455
H14 C3 2.9072 no 1_455
H14 C4 2.9005 no 1_455
H14 C5 3.3187 no 1_455
H14 C12 3.4246 no 4_454
H14 H3 3.1853 no 1_455
H14 H4 3.1823 no 1_455
H14 H12 2.5973 no 4_454
H15 F2 3.0707 no 3_666
H15 F3 3.3102 no 3_666
H15 C6 3.5880 no 4_454
H15 C17 3.3550 no 3_666
H15 H6 3.5238 no 4_454
H15 H12 3.0533 no 4_454
H15 H17 3.2954 no 3_666
H17 C1 3.2749 no 3_766
H17 C2 3.2107 no 3_766
H17 C7 3.0481 no 3_766
H17 C8 3.0680 no 3_766
H17 C10 3.4452 no 3_766
H17 C15 3.5404 no 3_666
H17 C17 3.5539 no 3_766
H17 H2 2.8962 no 3_766
H17 H7 3.4844 no 3_766
H17 H15 3.2954 no 3_666
H17 H17 3.2682 no 3_766
H18A F2 3.0009 no 3_666
H18A N1 3.1656 no 3_666
H18A C4 3.5294 no 2_655
H18A C10 3.0657 no 3_666
H18A C11 2.7008 no 3_666
H18A C12 3.1996 no 3_666
H18A C15 3.3156 no 3_666
H18A C16 2.7821 no 3_666
H18A C17 3.2960 no 3_666
H18A H3 3.1711 no 2_655
H18A H4 2.7895 no 2_655
H18B F2 3.5322 no 3_666
H18B C4 3.3418 no 2_655
H18B C5 3.1354 no 4_454
H18B H3 3.4188 no 2_655
H18B H4 2.6468 no 2_655
H18B H5 2.6939 no 4_454
H18C C1 3.4382 no 3_766
H18C C3 3.3189 no 2_655
H18C C4 3.5489 no 2_655
H18C C7 3.1287 no 3_766
H18C C14 3.5419 no 3_666
H18C C15 3.5447 no 3_666
H18C H3 2.6560 no 2_655
H18C H4 3.1171 no 2_655
H18C H7 2.8624 no 3_766

loop_
_geom_torsion_atom_site_label_1
_geom_torsion_atom_site_label_2
_geom_torsion_atom_site_label_3
_geom_torsion_atom_site_label_4
_geom_torsion
_geom_torsion_publ_flag
C16 N1 C17 C10 1.3(3) no
C17 N1 C16 C11 -1.2(3) no
C17 N1 C16 C15 176.05(19) no
C18 N1 C16 C11 177.30(18) no
C18 N1 C16 C15 -5.5(4) no
C18 N1 C17 C10 -177.17(18) no
C2 C1 C6 C5 -1.6(3) no
C6 C1 C2 C3 1.0(3) no
C2 C1 C7 C8 18.2(4) no
C7 C1 C2 C3 179.07(16) no
C6 C1 C7 C8 -163.67(19) no
C7 C1 C6 C5 -179.82(16) no
C1 C2 C3 C4 0.1(3) no
C2 C3 C4 C5 -0.5(4) no
C3 C4 C5 C6 -0.1(4) no
C4 C5 C6 C1 1.2(4) no
C1 C7 C8 C9 -176.67(18) no
C1 C7 C8 C10 8.1(4) no
C7 C8 C9 F1 3.0(3) no
C7 C8 C9 F2 -118.83(19) no
C7 C8 C9 F3 123.29(19) no
C7 C8 C10 C11 56.4(3) no
C7 C8 C10 C17 -130.1(2) no
C9 C8 C10 C11 -118.97(19) no
C9 C8 C10 C17 54.5(3) no
C10 C8 C9 F1 178.79(16) no
C10 C8 C9 F2 57.0(3) no
C10 C8 C9 F3 -60.9(3) no
C8 C10 C11 C12 -3.8(4) no
C8 C10 C11 C16 174.74(16) no
C8 C10 C17 N1 -175.34(17) no
C11 C10 C17 N1 -0.9(3) no
C17 C10 C11 C12 -178.36(19) no
C17 C10 C11 C16 0.2(2) no
C10 C11 C12 C13 176.63(19) no
C10 C11 C16 N1 0.6(2) no
C10 C11 C16 C15 -176.89(16) no
C12 C11 C16 N1 179.39(16) no
C12 C11 C16 C15 1.9(3) no
C16 C11 C12 C13 -1.7(3) no
C11 C12 C13 C14 0.3(4) no
C12 C13 C14 C15 1.0(4) no
C13 C14 C15 C16 -0.9(4) no
C14 C15 C16 N1 -177.4(2) no
C14 C15 C16 C11 -0.5(3) no
